data_7050512
loop_
_publ_author_name
'Wang, Shutao'
'Hou, Yu'
'Wang, Enbo'
'Li, Yangguang'
'Xu, Lin'
'Peng, Jun'
'Liu, Shuxia'
'Hu, Changwen'

_publ_section_title
;
 A novel organic-inorganic hybrid material with fluorescent emission:
 [Cd(PT)(H2O)]n (PT?=?phthalate)Electronic supplementary information
 (ESI) available: figures showing the metal-oxygen framework of 1 and
 its XPS, IR, UV-vis spectra and the decay of the luminescence, as well
 as the fluorescent excitation and emission spectra of PT. See
 http://www.rsc.org/suppdata/nj/b2/b211358a/
;
_journal_issue 7
_journal_name_full 'New Journal of Chemistry'
_journal_page_first 1144
_journal_paper_doi 10.1039/b211358a
_journal_volume 27
_journal_year 2003
_chemical_formula_moiety 'C8 H6 Cd O5'
_chemical_formula_sum 'C8 H6 Cd O5'
_chemical_formula_weight 294.53
_chemical_name_systematic
; 
? 
;
_space_group_IT_number 61
_symmetry_cell_setting orthorhombic
_symmetry_space_group_name_Hall '-P 2ac 2ab'
_symmetry_space_group_name_H-M 'P b c a'
_atom_sites_solution_hydrogens geom
_atom_sites_solution_primary direct
_atom_sites_solution_secondary difmap
_audit_creation_method SHELXL-97
_cell_angle_alpha 90.00
_cell_angle_beta 90.00
_cell_angle_gamma 90.00
_cell_formula_units_Z 8
_cell_length_a 9.2775(8)
_cell_length_b 7.7207(6)
_cell_length_c 23.449(2)
_cell_measurement_temperature 293(2)
_cell_volume 1679.6(2)
_computing_structure_refinement 'SHELXL-97 (Sheldrick, 1997)'
_computing_structure_solution 'SHELXS-97 (Sheldrick, 1990)'
_diffrn_ambient_temperature 293(2)
_diffrn_measured_fraction_theta_full 0.975
_diffrn_measured_fraction_theta_max 0.975
_diffrn_measurement_device_type 'Bruker Smart Apex CCD'
_diffrn_measurement_method \w-2\q
_diffrn_radiation_monochromator graphite
_diffrn_radiation_source 'fine-focus sealed tube'
_diffrn_radiation_type MoK\a
_diffrn_radiation_wavelength 0.71073
_diffrn_reflns_av_R_equivalents 0.0686
_diffrn_reflns_av_sigmaI/netI 0.0352
_diffrn_reflns_limit_h_max 9
_diffrn_reflns_limit_h_min -11
_diffrn_reflns_limit_k_max 10
_diffrn_reflns_limit_k_min -9
_diffrn_reflns_limit_l_max 23
_diffrn_reflns_limit_l_min -30
_diffrn_reflns_number 9197
_diffrn_reflns_theta_full 28.04
_diffrn_reflns_theta_max 28.04
_diffrn_reflns_theta_min 2.80
_exptl_absorpt_coefficient_mu 2.590
_exptl_absorpt_correction_T_max 0.530
_exptl_absorpt_correction_T_min 0.380
_exptl_absorpt_correction_type empirical
_exptl_absorpt_process_details 'ABSCOR by T.Higashi 8 March, 1995'
_exptl_crystal_colour colorless
_exptl_crystal_density_diffrn 2.329
_exptl_crystal_density_method 'not measured'
_exptl_crystal_description block
_exptl_crystal_F_000 1136
_exptl_crystal_size_max 0.425
_exptl_crystal_size_mid 0.324
_exptl_crystal_size_min 0.245
_refine_diff_density_max 2.082
_refine_diff_density_min -0.665
_refine_diff_density_rms 0.154
_refine_ls_extinction_coef 0.0077(6)
_refine_ls_extinction_expression Fc^*^=kFc[1+0.001xFc^2^\l^3^/sin(2\q)]^-1/4^
_refine_ls_extinction_method SHELXL
_refine_ls_goodness_of_fit_ref 1.077
_refine_ls_hydrogen_treatment mixed
_refine_ls_matrix_type full
_refine_ls_number_parameters 128
_refine_ls_number_reflns 1981
_refine_ls_number_restraints 0
_refine_ls_restrained_S_all 1.077
_refine_ls_R_factor_all 0.0363
_refine_ls_R_factor_gt 0.0322
_refine_ls_shift/su_max 0.002
_refine_ls_shift/su_mean 0.000
_refine_ls_structure_factor_coef Fsqd
_refine_ls_weighting_details 'calc w=1/[\s^2^(Fo^2^)+(0.0492P)^2^+1.2524P] where P=(Fo^2^+2Fc^2^)/3'
_refine_ls_weighting_scheme calc
_refine_ls_wR_factor_gt 0.0814
_refine_ls_wR_factor_ref 0.0840
_reflns_number_gt 1811
_reflns_number_total 1981
_reflns_threshold_expression >2sigma(I)
_cod_data_source_file b211358a.txt
_cod_data_source_block m115
_cod_depositor_comments
;
The following automatic conversions were performed:
'_symmetry_cell_setting' value 'Orthorhombic' changed to 'orthorhombic'
according to '/home/saulius/struct/CIF-dictionaries/cif_core.dic'
dictionary named 'cif_core.dic' version 2.4.1 from 2010-06-29.

Automatic conversion script
Id: cif_fix_enum 1527 2010-12-29 10:47:43Z saulius 
;
_cod_database_code 7050512

loop_
_symmetry_equiv_pos_as_xyz
'x, y, z'
'-x+1/2, -y, z+1/2'
'-x, y+1/2, -z+1/2'
'x+1/2, -y+1/2, -z'
'-x, -y, -z'
'x-1/2, y, -z-1/2'
'x, -y-1/2, z-1/2'
'-x-1/2, y-1/2, z'

loop_
_atom_site_label
_atom_site_type_symbol
_atom_site_fract_x
_atom_site_fract_y
_atom_site_fract_z
_atom_site_U_iso_or_equiv
_atom_site_adp_type
_atom_site_occupancy
_atom_site_symmetry_multiplicity
_atom_site_calc_flag
_atom_site_refinement_flags
_atom_site_disorder_assembly
_atom_site_disorder_group
Cd Cd 0.65778(2) 0.06945(3) 0.456259(9) 0.01860(13) Uani 1 1 d . . .
OW O 0.5275(3) -0.1009(3) 0.39268(10) 0.0290(5) Uani 1 1 d . . .
O1 O 0.7448(3) 0.1581(3) 0.54105(9) 0.0303(6) Uani 1 1 d . . .
O2 O 0.9233(2) 0.3440(3) 0.52304(9) 0.0218(4) Uani 1 1 d . . .
O3 O 1.1589(2) 0.1356(3) 0.56122(11) 0.0257(5) Uani 1 1 d . . .
O4 O 1.1643(3) -0.0841(3) 0.61994(13) 0.0322(6) Uani 1 1 d . . .
C1 C 0.8849(3) 0.2367(4) 0.61861(12) 0.0189(6) Uani 1 1 d . . .
C2 C 0.7849(4) 0.3096(4) 0.65578(14) 0.0259(6) Uani 1 1 d . . .
H2 H 0.7063 0.3695 0.6411 0.026 Uiso 1 1 calc R . .
C3 C 0.8004(4) 0.2946(5) 0.71373(14) 0.0324(7) Uani 1 1 d . . .
H3 H 0.7339 0.3469 0.7379 0.032 Uiso 1 1 calc R . .
C4 C 0.9143(4) 0.2021(5) 0.73631(14) 0.0360(8) Uani 1 1 d . . .
H4 H 0.9249 0.1919 0.7756 0.036 Uiso 1 1 calc R . .
C5 C 1.0118(3) 0.1252(4) 0.70021(13) 0.0284(7) Uani 1 1 d . . .
H5 H 1.0866 0.0595 0.7154 0.028 Uiso 1 1 calc R . .
C6 C 1.0006(3) 0.1438(4) 0.64135(12) 0.0193(6) Uani 1 1 d . . .
C7 C 0.8509(3) 0.2464(4) 0.55544(13) 0.0184(6) Uani 1 1 d . . .
C8 C 1.1128(3) 0.0591(4) 0.60549(13) 0.0209(6) Uani 1 1 d . . .

loop_
_atom_site_aniso_label
_atom_site_aniso_U_11
_atom_site_aniso_U_22
_atom_site_aniso_U_33
_atom_site_aniso_U_23
_atom_site_aniso_U_13
_atom_site_aniso_U_12
Cd 0.01623(17) 0.01622(17) 0.02334(18) 0.00038(7) 0.00019(7) 0.00070(7)
OW 0.0297(12) 0.0212(10) 0.0361(13) -0.0049(9) -0.0058(10) 0.0029(10)
O1 0.0305(14) 0.0343(13) 0.0262(12) 0.0029(9) -0.0063(9) -0.0151(12)
O2 0.0194(10) 0.0214(10) 0.0246(10) 0.0057(8) -0.0007(8) -0.0004(9)
O3 0.0237(12) 0.0192(12) 0.0343(13) 0.0026(10) 0.0069(8) 0.0051(9)
O4 0.0320(14) 0.0198(11) 0.0447(16) 0.0047(10) 0.0049(10) 0.0060(9)
C1 0.0184(13) 0.0143(12) 0.0239(14) 0.0008(10) -0.0009(11) -0.0042(11)
C2 0.0207(14) 0.0220(16) 0.0350(16) -0.0029(12) 0.0045(13) 0.0019(12)
C3 0.0324(17) 0.0332(17) 0.0315(17) -0.0094(14) 0.0103(15) -0.0036(15)
C4 0.044(2) 0.044(2) 0.0195(14) -0.0016(14) 0.0003(14) -0.0035(17)
C5 0.0289(16) 0.0289(16) 0.0275(16) 0.0017(13) -0.0054(13) 0.0018(13)
C6 0.0169(14) 0.0170(13) 0.0239(14) 0.0001(11) 0.0008(10) -0.0029(11)
C7 0.0177(15) 0.0148(14) 0.0227(14) -0.0013(11) 0.0012(10) 0.0023(10)
C8 0.0175(14) 0.0163(14) 0.0289(15) -0.0021(11) -0.0025(12) -0.0028(11)

loop_
_atom_type_symbol
_atom_type_description
_atom_type_scat_dispersion_real
_atom_type_scat_dispersion_imag
_atom_type_scat_source
C C 0.0033 0.0016 'International Tables Vol C Tables 4.2.6.8 and 6.1.1.4'
H H 0.0000 0.0000 'International Tables Vol C Tables 4.2.6.8 and 6.1.1.4'
O O 0.0106 0.0060 'International Tables Vol C Tables 4.2.6.8 and 6.1.1.4'
Cd Cd -0.8075 1.2024 'International Tables Vol C Tables 4.2.6.8 and 6.1.1.4'

loop_
_geom_angle_atom_site_label_1
_geom_angle_atom_site_label_2
_geom_angle_atom_site_label_3
_geom_angle
_geom_angle_site_symmetry_1
_geom_angle_site_symmetry_3
_geom_angle_publ_flag
O1 Cd O3 81.71(9) . 4_456 ?
O1 Cd OW 157.46(9) . . ?
O3 Cd OW 116.44(8) 4_456 . ?
O1 Cd O2 93.66(8) . 4_456 ?
O3 Cd O2 76.03(7) 4_456 4_456 ?
OW Cd O2 79.07(8) . 4_456 ?
O1 Cd O3 95.67(9) . 5_756 ?
O3 Cd O3 128.78(6) 4_456 5_756 ?
OW Cd O3 83.33(8) . 5_756 ?
O2 Cd O3 154.54(8) 4_456 5_756 ?
O1 Cd O4 112.98(9) . 5_756 ?
O3 Cd O4 79.69(8) 4_456 5_756 ?
OW Cd O4 84.74(9) . 5_756 ?
O2 Cd O4 140.66(8) 4_456 5_756 ?
O3 Cd O4 54.21(8) 5_756 5_756 ?
O1 Cd O2 76.27(8) . 8_755 ?
O3 Cd O2 144.19(8) 4_456 8_755 ?
OW Cd O2 81.32(8) . 8_755 ?
O2 Cd O2 77.57(8) 4_456 8_755 ?
O3 Cd O2 81.72(8) 5_756 8_755 ?
O4 Cd O2 135.02(7) 5_756 8_755 ?
O1 Cd C8 107.21(9) . 5_756 ?
O3 Cd C8 104.92(8) 4_456 5_756 ?
OW Cd C8 82.02(8) . 5_756 ?
O2 Cd C8 159.07(8) 4_456 5_756 ?
O3 Cd C8 27.30(9) 5_756 5_756 ?
O4 Cd C8 26.97(8) 5_756 5_756 ?
O2 Cd C8 108.38(8) 8_755 5_756 ?
C7 O1 Cd 133.6(2) . . ?
C7 O2 Cd 122.88(19) . 4_556 ?
C7 O2 Cd 129.99(18) . 8_765 ?
Cd O2 Cd 102.43(8) 4_556 8_765 ?
C8 O3 Cd 127.0(2) . 4_556 ?
C8 O3 Cd 94.18(18) . 5_756 ?
Cd O3 Cd 129.27(9) 4_556 5_756 ?
C8 O4 Cd 91.1(2) . 5_756 ?
C2 C1 C6 118.7(3) . . ?
C2 C1 C7 117.0(3) . . ?
C6 C1 C7 123.9(3) . . ?
C3 C2 C1 121.1(3) . . ?
C3 C2 H2 119.4 . . ?
C1 C2 H2 119.4 . . ?
C2 C3 C4 120.2(3) . . ?
C2 C3 H3 119.9 . . ?
C4 C3 H3 119.9 . . ?
C5 C4 C3 119.4(3) . . ?
C5 C4 H4 120.3 . . ?
C3 C4 H4 120.3 . . ?
C4 C5 C6 121.1(3) . . ?
C4 C5 H5 119.4 . . ?
C6 C5 H5 119.4 . . ?
C5 C6 C1 119.3(3) . . ?
C5 C6 C8 117.5(3) . . ?
C1 C6 C8 123.2(3) . . ?
O1 C7 O2 125.8(3) . . ?
O1 C7 C1 113.8(3) . . ?
O2 C7 C1 120.4(3) . . ?
O4 C8 O3 120.3(3) . . ?
O4 C8 C6 120.1(3) . . ?
O3 C8 C6 119.6(3) . . ?
O4 C8 Cd 61.94(18) . 5_756 ?
O3 C8 Cd 58.53(15) . 5_756 ?
C6 C8 Cd 173.4(2) . 5_756 ?

loop_
_geom_bond_atom_site_label_1
_geom_bond_atom_site_label_2
_geom_bond_distance
_geom_bond_site_symmetry_2
_geom_bond_publ_flag
Cd O1 2.253(2) . ?
Cd O3 2.314(2) 4_456 ?
Cd OW 2.327(2) . ?
Cd O2 2.327(2) 4_456 ?
Cd O3 2.359(2) 5_756 ?
Cd O4 2.435(3) 5_756 ?
Cd O2 2.459(2) 8_755 ?
Cd C8 2.759(3) 5_756 ?
O1 C7 1.243(4) . ?
O2 C7 1.263(4) . ?
O2 Cd 2.327(2) 4_556 ?
O2 Cd 2.459(2) 8_765 ?
O3 C8 1.269(4) . ?
O3 Cd 2.314(2) 4_556 ?
O3 Cd 2.359(2) 5_756 ?
O4 C8 1.251(4) . ?
O4 Cd 2.435(3) 5_756 ?
C1 C2 1.391(4) . ?
C1 C6 1.397(4) . ?
C1 C7 1.516(4) . ?
C2 C3 1.371(5) . ?
C2 H2 0.9300 . ?
C3 C4 1.381(5) . ?
C3 H3 0.9300 . ?
C4 C5 1.374(5) . ?
C4 H4 0.9300 . ?
C5 C6 1.391(4) . ?
C5 H5 0.9300 . ?
C6 C8 1.490(4) . ?
C8 Cd 2.759(3) 5_756 ?
